data_1546588
loop_
_publ_author_name
'Sebhaoui, Jihad'
'El Bakri, Youness'
'Essassi, El Mokhtar'
'Mague, Joel T.'

_publ_section_title
;
 (4<i>Z</i>)-4-(2-Oxopropylidene)-2,3,4,5-tetrahydro-1<i>H</i>-1,5-benzodiazepin-2-one
;
_journal_coeditor_code SJ4127
_journal_issue 7
_journal_name_full IUCrData
_journal_page_first x171057
_journal_paper_doi 10.1107/S2414314617010574
_journal_volume 2
_journal_year 2017
_chemical_formula_iupac 'C12 H12 N2 O2'
_chemical_formula_moiety 'C12 H12 N2 O2'
_chemical_formula_sum 'C12 H12 N2 O2'
_chemical_formula_weight 216.24
_chemical_name_systematic (4<i>Z</i>)-4-(2-Oxopropylidene)-2,3,4,5-tetrahydro-1<i>H</i>-1,5-benzodiazepin-2-one
_space_group_crystal_system triclinic
_space_group_IT_number 2
_space_group_name_Hall '-P 1'
_space_group_name_H-M_alt 'P -1'
_symmetry_space_group_name_Hall '-P 1'
_symmetry_space_group_name_H-M 'P -1'
_atom_sites_solution_hydrogens difmap
_atom_sites_solution_primary direct
_atom_sites_solution_secondary difmap
_audit_creation_method SHELXL-2014/7
_cell_angle_alpha 101.043(3)
_cell_angle_beta 98.854(3)
_cell_angle_gamma 99.868(3)
_cell_formula_units_Z 2
_cell_length_a 4.5801(9)
_cell_length_b 10.870(2)
_cell_length_c 10.971(2)
_cell_measurement_reflns_used 8186
_cell_measurement_temperature 100(2)
_cell_measurement_theta_max 28.5712
_cell_measurement_theta_min 2.4166
_cell_volume 518.21(17)
_computing_cell_refinement
;
<i>SAINT</i> (Bruker, 2016)
;
_computing_data_collection
;
<i>APEX3</i> (Bruker, 2016)
;
_computing_data_reduction
;
<i>SAINT</i> (Bruker, 2016), <i>CELL_NOW</i> (Sheldrick,
2008a)
;
_computing_molecular_graphics
;
<i>DIAMOND</i> (Brandenburg & Putz, 2012)
;
_computing_publication_material
;
<i>SHELXTL</i> (Sheldrick, 2008b)
;
_computing_structure_refinement
;
<i>SHELXL2014</i> (Sheldrick, 2015<i>b</i>)
;
_computing_structure_solution
;
<i>SHELXT</i> (Sheldrick, 2015<i>a</i>)
;
_diffrn_ambient_temperature 100(2)
_diffrn_detector_area_resol_mean 8.3333
_diffrn_measured_fraction_theta_full 0.996
_diffrn_measured_fraction_theta_max 0.994
_diffrn_measurement_device_type 'Bruker SMART APEX CCD'
_diffrn_measurement_method '\f and \w scans'
_diffrn_radiation_monochromator graphite
_diffrn_radiation_type MoK\a
_diffrn_radiation_wavelength 0.71073
_diffrn_reflns_av_R_equivalents 0.0408
_diffrn_reflns_limit_h_max 6
_diffrn_reflns_limit_h_min -6
_diffrn_reflns_limit_k_max 14
_diffrn_reflns_limit_k_min -14
_diffrn_reflns_limit_l_max 14
_diffrn_reflns_limit_l_min -14
_diffrn_reflns_number 26238
_diffrn_reflns_theta_full 28.700
_diffrn_reflns_theta_max 28.720
_diffrn_reflns_theta_min 1.928
_exptl_absorpt_coefficient_mu 0.096
_exptl_absorpt_correction_T_max 0.99
_exptl_absorpt_correction_T_min 0.96
_exptl_absorpt_correction_type multi-scan
_exptl_absorpt_process_details
;
(<i>TWINABS</i>; Sheldrick, 2009)
;
_exptl_crystal_colour colourless
_exptl_crystal_density_diffrn 1.386
_exptl_crystal_density_method 'not measured'
_exptl_crystal_description 'thick plate'
_exptl_crystal_F_000 228
_exptl_crystal_size_max 0.440
_exptl_crystal_size_mid 0.261
_exptl_crystal_size_min 0.110
_refine_diff_density_max 0.338
_refine_diff_density_min -0.363
_refine_ls_extinction_method none
_refine_ls_goodness_of_fit_ref 1.028
_refine_ls_hydrogen_treatment refall
_refine_ls_matrix_type full
_refine_ls_number_parameters 195
_refine_ls_number_reflns 26238
_refine_ls_number_restraints 0
_refine_ls_restrained_S_all 1.028
_refine_ls_R_factor_all 0.1079
_refine_ls_R_factor_gt 0.0902
_refine_ls_shift/su_max 0.000
_refine_ls_shift/su_mean 0.000
_refine_ls_structure_factor_coef Fsqd
_refine_ls_weighting_details 'w=1/[\s^2^(Fo^2^)+(0.0477P)^2^+1.0312P] where P=(Fo^2^+2Fc^2^)/3'
_refine_ls_weighting_scheme calc
_refine_ls_wR_factor_gt 0.2708
_refine_ls_wR_factor_ref 0.2811
_reflns_number_gt 19750
_reflns_number_total 26238
_reflns_threshold_expression 'I > 2\s(I)'
_cod_data_source_file sj4127sup1.cif
_cod_data_source_block I
_cod_original_cell_volume 518.20(18)
_cod_database_code 1546588
_shelx_space_group_comment
;
The symmetry employed for this shelxl refinement is uniquely defined
by the following loop, which should always be used as a source of
symmetry information in preference to the above space-group names.
They are only intended as comments.
;
_shelx_estimated_absorpt_t_min 0.959
_shelx_estimated_absorpt_t_max 0.989

loop_
_space_group_symop_operation_xyz
'x, y, z'
'-x, -y, -z'

loop_
_atom_site_type_symbol
_atom_site_label
_atom_site_fract_x
_atom_site_fract_y
_atom_site_fract_z
_atom_site_U_iso_or_equiv
_atom_site_adp_type
_atom_site_calc_flag
_atom_site_occupancy
O O1 0.9985(6) 0.8467(3) 0.5387(3) 0.0245(7) Uani d 1
O O2 0.5860(6) 0.4238(3) 0.0933(3) 0.0260(7) Uani d 1
N N1 0.4186(7) 0.6333(3) 0.2127(3) 0.0211(7) Uani d 1
H H1A 0.412(12) 0.586(5) 0.141(5) 0.042(15) Uiso d 1
N N2 0.6861(7) 0.8902(3) 0.3797(3) 0.0208(7) Uani d 1
H H2A 0.816(13) 0.965(6) 0.395(5) 0.053(17) Uiso d 1
C C1 0.4276(8) 0.8655(4) 0.2830(4) 0.0196(8) Uani d 1
C C2 0.3141(9) 0.9716(4) 0.2584(4) 0.0228(8) Uani d 1
H H2 0.412(10) 1.056(5) 0.312(4) 0.024(11) Uiso d 1
C C3 0.0710(9) 0.9579(4) 0.1619(4) 0.0243(9) Uani d 1
H H3 0.002(11) 1.031(5) 0.145(5) 0.035(13) Uiso d 1
C C4 -0.0668(9) 0.8358(4) 0.0887(4) 0.0240(9) Uani d 1
H H4 -0.251(10) 0.824(5) 0.021(4) 0.031(12) Uiso d 1
C C5 0.0461(9) 0.7304(4) 0.1113(4) 0.0222(8) Uani d 1
H H5 -0.044(11) 0.646(5) 0.060(5) 0.034(13) Uiso d 1
C C6 0.2965(8) 0.7433(4) 0.2065(4) 0.0195(8) Uani d 1
C C7 0.5517(8) 0.6022(4) 0.3171(4) 0.0200(8) Uani d 1
C C8 0.5476(9) 0.6884(4) 0.4413(4) 0.0216(8) Uani d 1
H H8A 0.609(9) 0.648(4) 0.513(4) 0.022(11) Uiso d 1
H H8B 0.343(11) 0.708(5) 0.439(4) 0.029(12) Uiso d 1
C C9 0.7631(9) 0.8150(4) 0.4580(4) 0.0204(8) Uani d 1
C C10 0.6880(9) 0.4980(4) 0.3145(4) 0.0214(8) Uani d 1
H H10 0.784(9) 0.483(4) 0.394(4) 0.022(11) Uiso d 1
C C11 0.7009(9) 0.4115(4) 0.1992(4) 0.0219(8) Uani d 1
C C12 0.8585(11) 0.3019(4) 0.2103(4) 0.0275(9) Uani d 1
H H12A 0.871(13) 0.280(6) 0.292(6) 0.055(17) Uiso d 1
H H12B 0.759(13) 0.228(6) 0.140(6) 0.059(18) Uiso d 1
H H12C 1.061(14) 0.326(6) 0.200(6) 0.061(18) Uiso d 1

loop_
_atom_site_aniso_label
_atom_site_aniso_U_11
_atom_site_aniso_U_22
_atom_site_aniso_U_33
_atom_site_aniso_U_12
_atom_site_aniso_U_13
_atom_site_aniso_U_23
O1 0.0277(15) 0.0222(14) 0.0211(15) 0.0053(12) 0.0020(11) 0.0007(11)
O2 0.0316(16) 0.0233(15) 0.0218(15) 0.0096(12) 0.0024(12) 0.0010(12)
N1 0.0251(17) 0.0188(16) 0.0183(17) 0.0053(13) 0.0046(13) 0.0006(13)
N2 0.0224(17) 0.0182(16) 0.0207(17) 0.0035(13) 0.0047(13) 0.0015(13)
C1 0.0212(18) 0.0203(18) 0.0179(18) 0.0049(15) 0.0074(14) 0.0025(14)
C2 0.027(2) 0.0208(19) 0.022(2) 0.0058(16) 0.0095(16) 0.0015(16)
C3 0.030(2) 0.023(2) 0.025(2) 0.0127(17) 0.0105(16) 0.0066(16)
C4 0.024(2) 0.027(2) 0.021(2) 0.0081(16) 0.0056(16) 0.0042(16)
C5 0.0218(19) 0.023(2) 0.020(2) 0.0041(16) 0.0058(15) 0.0020(16)
C6 0.0201(18) 0.0198(18) 0.0197(19) 0.0062(14) 0.0077(14) 0.0022(15)
C7 0.0202(18) 0.0178(18) 0.0200(19) 0.0002(14) 0.0052(15) 0.0018(15)
C8 0.026(2) 0.0214(19) 0.0184(19) 0.0051(16) 0.0080(15) 0.0028(15)
C9 0.0251(19) 0.0197(18) 0.0166(18) 0.0067(15) 0.0089(15) -0.0009(14)
C10 0.0235(19) 0.0197(18) 0.021(2) 0.0049(15) 0.0043(15) 0.0040(15)
C11 0.0222(19) 0.0191(18) 0.023(2) 0.0029(15) 0.0040(15) 0.0039(15)
C12 0.036(2) 0.023(2) 0.026(2) 0.0123(18) 0.0059(18) 0.0049(17)

loop_
_atom_type_symbol
_atom_type_description
_atom_type_scat_dispersion_real
_atom_type_scat_dispersion_imag
_atom_type_scat_source
C C 0.0033 0.0016 'International Tables Vol C Tables 4.2.6.8 and 6.1.1.4'
H H 0.0000 0.0000 'International Tables Vol C Tables 4.2.6.8 and 6.1.1.4'
N N 0.0061 0.0033 'International Tables Vol C Tables 4.2.6.8 and 6.1.1.4'
O O 0.0106 0.0060 'International Tables Vol C Tables 4.2.6.8 and 6.1.1.4'

loop_
_geom_angle_atom_site_label_1
_geom_angle_atom_site_label_2
_geom_angle_atom_site_label_3
_geom_angle
C7 N1 C6 127.0(3)
C7 N1 H1A 119(4)
C6 N1 H1A 114(4)
C9 N2 C1 127.9(3)
C9 N2 H2A 113(4)
C1 N2 H2A 119(4)
C2 C1 C6 119.5(4)
C2 C1 N2 116.7(3)
C6 C1 N2 123.6(3)
C3 C2 C1 121.0(4)
C3 C2 H2 121(3)
C1 C2 H2 118(3)
C2 C3 C4 119.5(4)
C2 C3 H3 120(3)
C4 C3 H3 121(3)
C5 C4 C3 119.9(4)
C5 C4 H4 120(3)
C3 C4 H4 120(3)
C4 C5 C6 121.2(4)
C4 C5 H5 121(3)
C6 C5 H5 118(3)
C5 C6 C1 118.7(4)
C5 C6 N1 117.3(3)
C1 C6 N1 123.8(3)
N1 C7 C10 123.5(4)
N1 C7 C8 116.2(4)
C10 C7 C8 120.3(4)
C7 C8 C9 109.8(3)
C7 C8 H8A 111(3)
C9 C8 H8A 109(2)
C7 C8 H8B 109(3)
C9 C8 H8B 106(3)
H8A C8 H8B 112(4)
O1 C9 N2 122.0(4)
O1 C9 C8 121.6(4)
N2 C9 C8 116.4(3)
C7 C10 C11 123.3(4)
C7 C10 H10 119(3)
C11 C10 H10 118(3)
O2 C11 C10 122.4(4)
O2 C11 C12 119.9(4)
C10 C11 C12 117.7(4)
C11 C12 H12A 114(4)
C11 C12 H12B 109(4)
H12A C12 H12B 112(5)
C11 C12 H12C 109(4)
H12A C12 H12C 106(5)
H12B C12 H12C 107(5)

loop_
_geom_bond_atom_site_label_1
_geom_bond_atom_site_label_2
_geom_bond_distance
O1 C9 1.236(5)
O2 C11 1.242(4)
N1 C7 1.343(5)
N1 C6 1.412(5)
N1 H1A 0.85(6)
N2 C9 1.344(5)
N2 C1 1.412(5)
N2 H2A 0.89(6)
C1 C2 1.399(5)
C1 C6 1.405(5)
C2 C3 1.379(6)
C2 H2 0.98(5)
C3 C4 1.397(6)
C3 H3 0.95(5)
C4 C5 1.383(6)
C4 H4 1.01(5)
C5 C6 1.395(5)
C5 H5 0.96(5)
C7 C10 1.382(6)
C7 C8 1.503(5)
C8 C9 1.511(5)
C8 H8A 1.00(4)
C8 H8B 1.00(5)
C10 C11 1.440(6)
C10 H10 0.97(4)
C11 C12 1.509(6)
C12 H12A 0.97(6)
C12 H12B 0.98(6)
C12 H12C 0.95(6)

loop_
_geom_hbond_atom_site_label_D
_geom_hbond_atom_site_label_H
_geom_hbond_atom_site_label_A
_geom_hbond_site_symmetry_A
_geom_hbond_distance_DH
_geom_hbond_distance_HA
_geom_hbond_distance_DA
_geom_hbond_angle_DHA
N1 H1A O2 . 0.85(6) 2.06(6) 2.693(5) 131(5)
N1 H1A O2 2_665 0.85(6) 2.55(5) 3.291(5) 146(5)
N2 H2A O1 2_776 0.89(6) 2.02(6) 2.876(4) 161(6)
C8 H8B O1 1_455 1.00(5) 2.58(5) 3.469(5) 149(4)
C12 H12A O1 2_766 0.97(6) 2.57(6) 3.483(5) 157(5)

loop_
_geom_torsion_atom_site_label_1
_geom_torsion_atom_site_label_2
_geom_torsion_atom_site_label_3
_geom_torsion_atom_site_label_4
_geom_torsion
C9 N2 C1 C2 148.6(4)
C9 N2 C1 C6 -36.0(6)
C6 C1 C2 C3 1.4(6)
N2 C1 C2 C3 177.0(3)
C1 C2 C3 C4 0.9(6)
C2 C3 C4 C5 -1.7(6)
C3 C4 C5 C6 0.1(6)
C4 C5 C6 C1 2.2(6)
C4 C5 C6 N1 -172.4(3)
C2 C1 C6 C5 -3.0(5)
N2 C1 C6 C5 -178.2(3)
C2 C1 C6 N1 171.3(3)
N2 C1 C6 N1 -4.0(6)
C7 N1 C6 C5 -147.5(4)
C7 N1 C6 C1 38.2(6)
C6 N1 C7 C10 -174.5(4)
C6 N1 C7 C8 5.3(5)
N1 C7 C8 C9 -72.2(4)
C10 C7 C8 C9 107.6(4)
C1 N2 C9 O1 179.2(4)
C1 N2 C9 C8 -0.1(6)
C7 C8 C9 O1 -111.1(4)
C7 C8 C9 N2 68.3(5)
N1 C7 C10 C11 -0.2(6)
C8 C7 C10 C11 -179.9(3)
C7 C10 C11 O2 -0.9(6)
C7 C10 C11 C12 179.7(4)

_cod_database_fobs_code 1546588
